data_7006256
loop_
_publ_author_name
'Bettucci, Lorenzo'
'Bianchini, Claudio'
'Claver, Carmen'
'Suarez, Eduardo J Garcia'
'Ruiz, Aurora'
'Meli, Andrea'
'Oberhauser, Werner'

_publ_section_title
;
 Ligand effects in the non-alternating CO-ethylene copolymerization by
 palladium(II) catalysis.
;
_journal_issue 47
_journal_name_full 'Dalton transactions (Cambridge, England : 2003)'
_journal_page_first 5590
_journal_page_last 5602
_journal_paper_doi 10.1039/b711280g
_journal_year 2007
_chemical_absolute_configuration unk
_chemical_formula_sum 'C32 H36 O10 P2 Pd S2'
_chemical_formula_weight 813.07
_chemical_name_systematic
;
?
;
_space_group_IT_number 4
_symmetry_cell_setting monoclinic
_symmetry_space_group_name_Hall 'P 2yb'
_symmetry_space_group_name_H-M 'P 1 21 1'
_atom_sites_solution_hydrogens geom
_atom_sites_solution_primary direct
_atom_sites_solution_secondary difmap
_audit_creation_date 2007-03-01T15:47:01-00:00
_audit_creation_method 'WinGX routine CIF_UPDATE'
_cell_angle_alpha 90.000(5)
_cell_angle_beta 114.647(5)
_cell_angle_gamma 90.000(5)
_cell_formula_units_Z 2
_cell_length_a 9.403(5)
_cell_length_b 19.844(5)
_cell_length_c 10.566(5)
_cell_measurement_temperature 293(2)
_cell_volume 1791.9(14)
_computing_molecular_graphics 'ORTEP-3 (Farrugia, 1997)'
_computing_structure_refinement 'SHELXL-97 (Sheldrick, 1997)'
_computing_structure_solution 'SIR-97 (J. Appl. Cryst.,1993, 32, 115)'
_diffrn_ambient_temperature 293(2)
_diffrn_measured_fraction_theta_full 0.863
_diffrn_measured_fraction_theta_max 0.863
_diffrn_measurement_device_type 'Enraf Nonius CAD4 automatic diffractometer'
_diffrn_radiation_monochromator graphite
_diffrn_radiation_type MoK\a
_diffrn_radiation_wavelength 0.71069
_diffrn_reflns_av_R_equivalents 0.0246
_diffrn_reflns_av_unetI/netI 0.018
_diffrn_reflns_limit_h_max 10
_diffrn_reflns_limit_h_min -11
_diffrn_reflns_limit_k_max 23
_diffrn_reflns_limit_k_min 0
_diffrn_reflns_limit_l_max 9
_diffrn_reflns_limit_l_min 0
_diffrn_reflns_number 2982
_diffrn_reflns_theta_full 24.97
_diffrn_reflns_theta_max 24.97
_diffrn_reflns_theta_min 2.36
_exptl_absorpt_coefficient_mu 0.777
_exptl_absorpt_correction_type none
_exptl_crystal_colour yellowish
_exptl_crystal_density_diffrn 1.507
_exptl_crystal_density_method 'not measured'
_exptl_crystal_description prism
_exptl_crystal_F_000 832
_exptl_crystal_size_max 0.40
_exptl_crystal_size_mid 0.30
_exptl_crystal_size_min 0.25
_refine_diff_density_max 1.257
_refine_diff_density_min -0.417
_refine_diff_density_rms 0.086
_refine_ls_abs_structure_details 'Flack H D (1983), Acta Cryst. A39, 876-881'
_refine_ls_abs_structure_Flack 0.01(3)
_refine_ls_extinction_method none
_refine_ls_goodness_of_fit_ref 1.081
_refine_ls_hydrogen_treatment constr
_refine_ls_matrix_type full
_refine_ls_number_parameters 428
_refine_ls_number_reflns 2803
_refine_ls_number_restraints 1
_refine_ls_restrained_S_all 1.081
_refine_ls_R_factor_all 0.0306
_refine_ls_R_factor_gt 0.0299
_refine_ls_shift/su_max 0
_refine_ls_shift/su_mean 0
_refine_ls_structure_factor_coef Fsqd
_refine_ls_weighting_details 'calc w=1/[\s^2^(Fo^2^)+(0.0695P)^2^+0.4134P] where P=(Fo^2^+2Fc^2^)/3'
_refine_ls_weighting_scheme calc
_refine_ls_wR_factor_gt 0.0827
_refine_ls_wR_factor_ref 0.0832
_reflns_number_gt 2765
_reflns_number_total 2803
_reflns_threshold_expression >2sigma(I)
_cod_data_source_file b711280g.txt
_cod_data_source_block wo
_cod_original_sg_symbol_H-M 'P 21'
_cod_database_code 7006256

loop_
_symmetry_equiv_pos_as_xyz
'x, y, z'
'-x, y+1/2, -z'

loop_
_atom_site_label
_atom_site_type_symbol
_atom_site_fract_x
_atom_site_fract_y
_atom_site_fract_z
_atom_site_U_iso_or_equiv
_atom_site_adp_type
_atom_site_occupancy
_atom_site_symmetry_multiplicity
_atom_site_calc_flag
_atom_site_refinement_flags
_atom_site_disorder_assembly
_atom_site_disorder_group
Pd1 Pd 0.30557(3) 0.288152(17) 0.38383(3) 0.02434(14) Uani 1 1 d . . .
P1 P 0.22401(14) 0.18763(6) 0.28279(15) 0.0271(3) Uani 1 1 d . . .
P2 P 0.26618(14) 0.35581(6) 0.20256(14) 0.0262(3) Uani 1 1 d . . .
S1 S 0.49405(16) 0.19164(8) 0.62629(16) 0.0387(4) Uani 1 1 d . . .
S2 S 0.27462(17) 0.43025(8) 0.50071(17) 0.0416(4) Uani 1 1 d . . .
O1 O 0.0905(7) 0.0497(2) 0.2786(6) 0.0603(14) Uani 1 1 d . . .
O2 O 0.4159(5) 0.2010(2) 0.1307(4) 0.0413(10) Uani 1 1 d . . .
O3 O -0.0465(5) 0.3096(3) 0.0400(6) 0.0591(14) Uani 1 1 d . . .
O4 O 0.3336(5) 0.4818(2) 0.0896(5) 0.0478(11) Uani 1 1 d . . .
O5 O 0.3548(5) 0.2371(2) 0.5720(4) 0.0369(9) Uani 1 1 d . . .
O6 O 0.5304(7) 0.1740(3) 0.7690(5) 0.0629(14) Uani 1 1 d . . .
O7 O 0.6206(5) 0.2176(3) 0.5990(5) 0.0593(14) Uani 1 1 d . . .
O8 O 0.3857(4) 0.37632(19) 0.5029(4) 0.0362(9) Uani 1 1 d . . .
O9 O 0.1335(6) 0.4037(4) 0.5023(6) 0.0692(16) Uani 1 1 d . . .
O10 O 0.3539(7) 0.4800(3) 0.6040(6) 0.0756(18) Uani 1 1 d . . .
C1 C 0.1642(7) 0.1694(3) 0.1016(6) 0.0329(13) Uani 1 1 d . . .
C2 C 0.0146(8) 0.1468(3) 0.0153(7) 0.0427(15) Uani 1 1 d . . .
H2 H -0.0605 0.1438 0.0508 0.051 Uiso 1 1 calc R . .
C3 C -0.0245(9) 0.1291(4) -0.1191(8) 0.058(2) Uani 1 1 d . . .
H3 H -0.1251 0.114 -0.1744 0.069 Uiso 1 1 calc R . .
C4 C 0.0857(10) 0.1336(4) -0.1738(8) 0.063(2) Uani 1 1 d . . .
H4 H 0.059 0.1205 -0.2655 0.076 Uiso 1 1 calc R . .
C5 C 0.2359(9) 0.1573(3) -0.0937(7) 0.0486(16) Uani 1 1 d . . .
H5 H 0.309 0.1612 -0.1314 0.058 Uiso 1 1 calc R . .
C6 C 0.2742(7) 0.1751(3) 0.0444(6) 0.0343(13) Uani 1 1 d . . .
C7 C 0.5364(8) 0.2054(5) 0.0849(8) 0.0586(19) Uani 1 1 d . . .
H7A H 0.5672 0.1609 0.071 0.07 Uiso 1 1 calc R . .
H7B H 0.6246 0.2284 0.1537 0.07 Uiso 1 1 calc R . .
H7C H 0.4996 0.2299 -0.0012 0.07 Uiso 1 1 calc R . .
C8 C 0.0651(6) 0.1630(3) 0.3279(6) 0.0327(12) Uani 1 1 d . . .
C9 C -0.0098(6) 0.2128(3) 0.3706(7) 0.0378(14) Uani 1 1 d . . .
H9 H 0.0169 0.2578 0.3689 0.045 Uiso 1 1 calc R . .
C10 C -0.1242(7) 0.1955(4) 0.4158(8) 0.0477(16) Uani 1 1 d . . .
H10 H -0.1725 0.229 0.4455 0.057 Uiso 1 1 calc R . .
C11 C -0.1663(7) 0.1296(4) 0.4169(9) 0.0531(18) Uani 1 1 d . . .
H11 H -0.2418 0.1185 0.4487 0.064 Uiso 1 1 calc R . .
C12 C -0.0971(8) 0.0797(3) 0.3711(8) 0.0516(17) Uani 1 1 d . . .
H12 H -0.1277 0.035 0.3694 0.062 Uiso 1 1 calc R . .
C13 C 0.0184(7) 0.0967(3) 0.3278(7) 0.0409(14) Uani 1 1 d . . .
C14 C 0.0563(15) -0.0211(4) 0.2866(14) 0.091(3) Uani 1 1 d . . .
H14A H 0.0483 -0.0297 0.3728 0.109 Uiso 1 1 calc R . .
H14B H 0.139 -0.0481 0.2821 0.109 Uiso 1 1 calc R . .
H14C H -0.0407 -0.0325 0.2101 0.109 Uiso 1 1 calc R . .
C15 C 0.3862(6) 0.1283(3) 0.3715(6) 0.0362(14) Uani 1 1 d . . .
H15A H 0.3594 0.0853 0.324 0.043 Uiso 1 1 calc R . .
H15B H 0.4786 0.145 0.3627 0.043 Uiso 1 1 calc R . .
C16 C 0.4260(8) 0.1172(3) 0.5230(7) 0.0440(15) Uani 1 1 d . . .
H16A H 0.5061 0.0827 0.5585 0.053 Uiso 1 1 calc R . .
H16B H 0.3339 0.1006 0.5325 0.053 Uiso 1 1 calc R . .
C17 C 0.1851(7) 0.3338(3) 0.0205(7) 0.0363(14) Uani 1 1 d . . .
C18 C 0.2740(8) 0.3381(3) -0.0577(7) 0.0444(16) Uani 1 1 d . . .
H18 H 0.3791 0.35 -0.0136 0.053 Uiso 1 1 calc R . .
C19 C 0.2102(12) 0.3253(4) -0.1954(9) 0.069(2) Uani 1 1 d . . .
H19 H 0.2701 0.329 -0.2463 0.083 Uiso 1 1 calc R . .
C20 C 0.0581(14) 0.3072(4) -0.2588(9) 0.076(3) Uani 1 1 d . . .
H20 H 0.0154 0.2982 -0.3539 0.092 Uiso 1 1 calc R . .
C21 C -0.0345(10) 0.3014(3) -0.1907(10) 0.067(3) Uani 1 1 d . . .
H21 H -0.1389 0.289 -0.2381 0.081 Uiso 1 1 calc R . .
C22 C 0.0292(7) 0.3144(3) -0.0463(7) 0.0426(16) Uani 1 1 d . . .
C23 C -0.2121(8) 0.2944(7) -0.0229(12) 0.098(3) Uani 1 1 d . . .
H23A H -0.2649 0.3254 -0.0977 0.118 Uiso 1 1 calc R . .
H23B H -0.2535 0.2985 0.0458 0.118 Uiso 1 1 calc R . .
H23C H -0.2276 0.2492 -0.0586 0.118 Uiso 1 1 calc R . .
C24 C 0.4572(6) 0.3924(3) 0.2389(6) 0.0311(12) Uani 1 1 d . . .
C25 C 0.5918(6) 0.3597(3) 0.3289(7) 0.0429(15) Uani 1 1 d . . .
H25 H 0.5844 0.3191 0.3699 0.051 Uiso 1 1 calc R . .
C26 C 0.7372(7) 0.3874(4) 0.3579(8) 0.0554(18) Uani 1 1 d . . .
H26 H 0.8275 0.365 0.4168 0.067 Uiso 1 1 calc R . .
C27 C 0.7481(7) 0.4471(4) 0.3005(8) 0.058(2) Uani 1 1 d . . .
H27 H 0.8465 0.4653 0.3213 0.07 Uiso 1 1 calc R . .
C28 C 0.6167(7) 0.4817(4) 0.2116(8) 0.0522(17) Uani 1 1 d . . .
H28 H 0.6261 0.5234 0.1756 0.063 Uiso 1 1 calc R . .
C29 C 0.4694(6) 0.4530(3) 0.1770(7) 0.0373(13) Uani 1 1 d . . .
C30 C 0.3402(10) 0.5404(4) 0.0142(9) 0.060(2) Uani 1 1 d . . .
H30A H 0.4129 0.572 0.0768 0.072 Uiso 1 1 calc R . .
H30B H 0.2383 0.5606 -0.028 0.072 Uiso 1 1 calc R . .
H30C H 0.3738 0.5281 -0.0568 0.072 Uiso 1 1 calc R . .
C31 C 0.1392(6) 0.4238(3) 0.2150(6) 0.0363(13) Uani 1 1 d . . .
H31A H 0.1014 0.4498 0.1295 0.044 Uiso 1 1 calc R . .
H31B H 0.049 0.4037 0.2226 0.044 Uiso 1 1 calc R . .
C32 C 0.2184(7) 0.4714(3) 0.3374(7) 0.0428(15) Uani 1 1 d . . .
H32A H 0.1473 0.508 0.3311 0.051 Uiso 1 1 calc R . .
H32B H 0.3104 0.4907 0.332 0.051 Uiso 1 1 calc R . .

loop_
_atom_site_aniso_label
_atom_site_aniso_U_11
_atom_site_aniso_U_22
_atom_site_aniso_U_33
_atom_site_aniso_U_23
_atom_site_aniso_U_13
_atom_site_aniso_U_12
Pd1 0.02812(18) 0.02190(18) 0.0234(3) -0.00146(15) 0.01119(14) -0.00317(14)
P1 0.0314(6) 0.0226(6) 0.0284(9) -0.0012(5) 0.0135(5) -0.0044(5)
P2 0.0272(6) 0.0245(6) 0.0262(8) 0.0006(5) 0.0105(5) -0.0029(5)
S1 0.0409(7) 0.0443(8) 0.0271(9) 0.0037(6) 0.0103(6) 0.0004(6)
S2 0.0464(7) 0.0406(7) 0.0385(10) -0.0077(6) 0.0185(6) 0.0078(6)
O1 0.088(3) 0.027(2) 0.084(4) -0.005(2) 0.054(3) -0.016(2)
O2 0.044(2) 0.057(3) 0.028(3) -0.0074(18) 0.0205(18) -0.0059(18)
O3 0.037(2) 0.062(3) 0.068(4) -0.006(2) 0.011(2) -0.0154(19)
O4 0.051(2) 0.038(2) 0.052(3) 0.0161(19) 0.019(2) -0.0047(18)
O5 0.048(2) 0.040(2) 0.026(2) 0.0031(16) 0.0178(17) -0.0007(17)
O6 0.079(3) 0.065(3) 0.033(3) 0.010(2) 0.011(2) 0.009(3)
O7 0.041(2) 0.085(4) 0.048(3) -0.005(3) 0.014(2) -0.010(2)
O8 0.0374(18) 0.0291(19) 0.039(3) -0.0084(16) 0.0128(16) 0.0001(15)
O9 0.053(3) 0.100(4) 0.065(4) 0.018(3) 0.036(3) 0.015(3)
O10 0.086(4) 0.058(3) 0.060(4) -0.031(3) 0.008(3) 0.024(3)
C1 0.044(3) 0.022(3) 0.031(4) -0.003(2) 0.015(2) -0.005(2)
C2 0.052(3) 0.035(3) 0.039(4) -0.002(3) 0.017(3) -0.011(3)
C3 0.066(4) 0.060(4) 0.035(5) -0.007(3) 0.009(3) -0.017(3)
C4 0.092(5) 0.051(4) 0.032(5) -0.014(3) 0.012(4) -0.012(4)
C5 0.071(4) 0.049(4) 0.032(4) -0.002(3) 0.028(3) 0.000(3)
C6 0.046(3) 0.030(3) 0.029(4) -0.001(2) 0.018(2) -0.002(2)
C7 0.049(4) 0.086(5) 0.049(5) -0.002(4) 0.028(3) 0.000(3)
C8 0.036(3) 0.037(3) 0.028(3) -0.001(2) 0.016(2) -0.007(2)
C9 0.035(3) 0.040(3) 0.040(4) -0.003(2) 0.017(2) 0.001(2)
C10 0.038(3) 0.059(4) 0.052(5) -0.002(3) 0.025(3) 0.001(3)
C11 0.040(3) 0.069(5) 0.060(5) 0.007(4) 0.030(3) -0.009(3)
C12 0.055(3) 0.047(4) 0.053(5) 0.007(3) 0.023(3) -0.021(3)
C13 0.050(3) 0.037(3) 0.034(4) -0.002(3) 0.017(3) -0.011(2)
C14 0.137(9) 0.026(4) 0.132(9) -0.001(4) 0.078(7) -0.020(4)
C15 0.038(3) 0.034(3) 0.036(4) -0.001(2) 0.015(2) 0.007(2)
C16 0.050(3) 0.037(3) 0.042(4) 0.005(3) 0.016(3) 0.010(3)
C17 0.047(3) 0.025(2) 0.034(4) 0.001(2) 0.013(3) -0.005(2)
C18 0.066(4) 0.039(3) 0.031(5) -0.001(3) 0.023(3) -0.002(3)
C19 0.115(7) 0.045(4) 0.055(6) 0.004(4) 0.042(5) -0.013(4)
C20 0.140(9) 0.049(5) 0.027(5) -0.001(3) 0.021(5) -0.006(4)
C21 0.071(4) 0.042(5) 0.056(6) -0.007(3) -0.005(4) -0.008(3)
C22 0.050(3) 0.034(3) 0.028(4) 0.001(2) 0.001(3) -0.004(2)
C23 0.042(3) 0.096(7) 0.140(9) -0.010(8) 0.023(4) -0.017(5)
C24 0.031(2) 0.032(3) 0.031(4) 0.000(2) 0.015(2) -0.005(2)
C25 0.037(3) 0.039(3) 0.056(4) 0.006(3) 0.023(3) -0.001(2)
C26 0.033(3) 0.061(4) 0.065(5) -0.002(3) 0.012(3) 0.000(3)
C27 0.030(3) 0.081(5) 0.061(5) -0.003(4) 0.016(3) -0.014(3)
C28 0.046(3) 0.050(4) 0.065(5) 0.006(3) 0.027(3) -0.019(3)
C29 0.031(2) 0.033(3) 0.046(4) 0.004(2) 0.014(2) -0.003(2)
C30 0.080(5) 0.035(3) 0.066(6) 0.017(3) 0.031(4) 0.005(3)
C31 0.032(3) 0.034(3) 0.038(4) 0.004(2) 0.010(2) 0.004(2)
C32 0.050(3) 0.027(3) 0.055(4) -0.001(3) 0.026(3) 0.006(2)

loop_
_atom_type_symbol
_atom_type_description
_atom_type_scat_dispersion_real
_atom_type_scat_dispersion_imag
_atom_type_scat_source
C C 0.0033 0.0016 'International Tables Vol C Tables 4.2.6.8 and 6.1.1.4'
H H 0 0 'International Tables Vol C Tables 4.2.6.8 and 6.1.1.4'
P P 0.1023 0.0942 'International Tables Vol C Tables 4.2.6.8 and 6.1.1.4'
S S 0.1246 0.1234 'International Tables Vol C Tables 4.2.6.8 and 6.1.1.4'
Pd Pd -0.9988 1.0072 'International Tables Vol C Tables 4.2.6.8 and 6.1.1.4'
O O 0.0106 0.006 'International Tables Vol C Tables 4.2.6.8 and 6.1.1.4'

loop_
_geom_angle_atom_site_label_1
_geom_angle_atom_site_label_2
_geom_angle_atom_site_label_3
_geom_angle
_geom_angle_site_symmetry_1
_geom_angle_site_symmetry_3
_geom_angle_publ_flag
O8 Pd1 O5 87.29(17) . . ?
O8 Pd1 P2 84.44(13) . . ?
O5 Pd1 P2 171.72(12) . . ?
O8 Pd1 P1 172.56(13) . . ?
O5 Pd1 P1 85.30(12) . . ?
P2 Pd1 P1 102.97(6) . . ?
C1 P1 C8 107.5(3) . . ?
C1 P1 C15 103.8(3) . . ?
C8 P1 C15 107.0(3) . . ?
C1 P1 Pd1 125.50(19) . . ?
C8 P1 Pd1 105.7(2) . . ?
C15 P1 Pd1 106.24(19) . . ?
C17 P2 C24 105.2(3) . . ?
C17 P2 C31 104.8(3) . . ?
C24 P2 C31 107.7(3) . . ?
C17 P2 Pd1 127.81(19) . . ?
C24 P2 Pd1 105.15(19) . . ?
C31 P2 Pd1 105.0(2) . . ?
O7 S1 O6 116.3(3) . . ?
O7 S1 O5 112.0(3) . . ?
O6 S1 O5 109.6(3) . . ?
O7 S1 C16 106.9(3) . . ?
O6 S1 C16 107.8(3) . . ?
O5 S1 C16 103.4(3) . . ?
O10 S2 O9 115.8(4) . . ?
O10 S2 O8 110.2(3) . . ?
O9 S2 O8 112.5(3) . . ?
O10 S2 C32 105.8(4) . . ?
O9 S2 C32 106.1(3) . . ?
O8 S2 C32 105.5(3) . . ?
C13 O1 C14 118.6(6) . . ?
C6 O2 C7 119.7(5) . . ?
C22 O3 C23 117.8(6) . . ?
C29 O4 C30 118.5(5) . . ?
S1 O5 Pd1 117.8(2) . . ?
S2 O8 Pd1 121.0(2) . . ?
C2 C1 C6 117.9(6) . . ?
C2 C1 P1 123.0(5) . . ?
C6 C1 P1 119.0(4) . . ?
C3 C2 C1 121.8(7) . . ?
C3 C2 H2 119.1 . . ?
C1 C2 H2 119.1 . . ?
C2 C3 C4 119.8(7) . . ?
C2 C3 H3 120.1 . . ?
C4 C3 H3 120.1 . . ?
C3 C4 C5 121.0(7) . . ?
C3 C4 H4 119.5 . . ?
C5 C4 H4 119.5 . . ?
C4 C5 C6 118.4(7) . . ?
C4 C5 H5 120.8 . . ?
C6 C5 H5 120.8 . . ?
O2 C6 C5 123.3(6) . . ?
O2 C6 C1 115.6(5) . . ?
C5 C6 C1 121.0(6) . . ?
O2 C7 H7A 109.5 . . ?
O2 C7 H7B 109.5 . . ?
H7A C7 H7B 109.5 . . ?
O2 C7 H7C 109.5 . . ?
H7A C7 H7C 109.5 . . ?
H7B C7 H7C 109.5 . . ?
C13 C8 C9 118.0(5) . . ?
C13 C8 P1 123.4(5) . . ?
C9 C8 P1 118.5(4) . . ?
C10 C9 C8 120.3(6) . . ?
C10 C9 H9 119.9 . . ?
C8 C9 H9 119.9 . . ?
C11 C10 C9 120.5(6) . . ?
C11 C10 H10 119.8 . . ?
C9 C10 H10 119.8 . . ?
C10 C11 C12 120.2(6) . . ?
C10 C11 H11 119.9 . . ?
C12 C11 H11 119.9 . . ?
C11 C12 C13 119.3(6) . . ?
C11 C12 H12 120.3 . . ?
C13 C12 H12 120.3 . . ?
O1 C13 C12 122.5(6) . . ?
O1 C13 C8 115.9(5) . . ?
C12 C13 C8 121.6(6) . . ?
O1 C14 H14A 109.5 . . ?
O1 C14 H14B 109.5 . . ?
H14A C14 H14B 109.5 . . ?
O1 C14 H14C 109.5 . . ?
H14A C14 H14C 109.5 . . ?
H14B C14 H14C 109.5 . . ?
C16 C15 P1 115.0(4) . . ?
C16 C15 H15A 108.5 . . ?
P1 C15 H15A 108.5 . . ?
C16 C15 H15B 108.5 . . ?
P1 C15 H15B 108.5 . . ?
H15A C15 H15B 107.5 . . ?
C15 C16 S1 113.3(5) . . ?
C15 C16 H16A 108.9 . . ?
S1 C16 H16A 108.9 . . ?
C15 C16 H16B 108.9 . . ?
S1 C16 H16B 108.9 . . ?
H16A C16 H16B 107.7 . . ?
C22 C17 C18 118.7(6) . . ?
C22 C17 P2 119.7(5) . . ?
C18 C17 P2 121.6(5) . . ?
C19 C18 C17 121.2(7) . . ?
C19 C18 H18 119.4 . . ?
C17 C18 H18 119.4 . . ?
C18 C19 C20 119.3(9) . . ?
C18 C19 H19 120.4 . . ?
C20 C19 H19 120.4 . . ?
C21 C20 C19 123.0(8) . . ?
C21 C20 H20 118.5 . . ?
C19 C20 H20 118.5 . . ?
C20 C21 C22 119.0(8) . . ?
C20 C21 H21 120.5 . . ?
C22 C21 H21 120.5 . . ?
O3 C22 C17 114.3(6) . . ?
O3 C22 C21 126.9(6) . . ?
C17 C22 C21 118.8(7) . . ?
O3 C23 H23A 109.5 . . ?
O3 C23 H23B 109.5 . . ?
H23A C23 H23B 109.5 . . ?
O3 C23 H23C 109.5 . . ?
H23A C23 H23C 109.5 . . ?
H23B C23 H23C 109.5 . . ?
C25 C24 C29 119.6(5) . . ?
C25 C24 P2 119.7(4) . . ?
C29 C24 P2 120.7(4) . . ?
C26 C25 C24 120.0(6) . . ?
C26 C25 H25 120 . . ?
C24 C25 H25 120 . . ?
C27 C26 C25 120.1(6) . . ?
C27 C26 H26 120 . . ?
C25 C26 H26 120 . . ?
C26 C27 C28 121.7(6) . . ?
C26 C27 H27 119.2 . . ?
C28 C27 H27 119.2 . . ?
C27 C28 C29 118.9(6) . . ?
C27 C28 H28 120.6 . . ?
C29 C28 H28 120.6 . . ?
O4 C29 C24 116.4(5) . . ?
O4 C29 C28 123.9(5) . . ?
C24 C29 C28 119.6(5) . . ?
O4 C30 H30A 109.5 . . ?
O4 C30 H30B 109.5 . . ?
H30A C30 H30B 109.5 . . ?
O4 C30 H30C 109.5 . . ?
H30A C30 H30C 109.5 . . ?
H30B C30 H30C 109.5 . . ?
C32 C31 P2 114.4(4) . . ?
C32 C31 H31A 108.7 . . ?
P2 C31 H31A 108.7 . . ?
C32 C31 H31B 108.7 . . ?
P2 C31 H31B 108.7 . . ?
H31A C31 H31B 107.6 . . ?
C31 C32 S2 112.4(4) . . ?
C31 C32 H32A 109.1 . . ?
S2 C32 H32A 109.1 . . ?
C31 C32 H32B 109.1 . . ?
S2 C32 H32B 109.1 . . ?
H32A C32 H32B 107.9 . . ?

loop_
_geom_bond_atom_site_label_1
_geom_bond_atom_site_label_2
_geom_bond_distance
_geom_bond_site_symmetry_2
_geom_bond_publ_flag
Pd1 O8 2.103(4) . ?
Pd1 O5 2.105(4) . ?
Pd1 P2 2.2397(16) . ?
Pd1 P1 2.2414(14) . ?
P1 C1 1.793(6) . ?
P1 C8 1.814(6) . ?
P1 C15 1.843(6) . ?
P2 C17 1.803(7) . ?
P2 C24 1.824(5) . ?
P2 C31 1.842(6) . ?
S1 O7 1.432(5) . ?
S1 O6 1.444(6) . ?
S1 O5 1.493(4) . ?
S1 C16 1.789(7) . ?
S2 O10 1.430(5) . ?
S2 O9 1.434(6) . ?
S2 O8 1.489(4) . ?
S2 C32 1.778(7) . ?
O1 C13 1.375(8) . ?
O1 C14 1.452(8) . ?
O2 C6 1.363(7) . ?
O2 C7 1.408(8) . ?
O3 C22 1.374(9) . ?
O3 C23 1.447(8) . ?
O4 C29 1.351(7) . ?
O4 C30 1.426(8) . ?
C1 C2 1.393(8) . ?
C1 C6 1.403(8) . ?
C2 C3 1.356(11) . ?
C2 H2 0.93 . ?
C3 C4 1.384(12) . ?
C3 H3 0.93 . ?
C4 C5 1.391(11) . ?
C4 H4 0.93 . ?
C5 C6 1.395(10) . ?
C5 H5 0.93 . ?
C7 H7A 0.96 . ?
C7 H7B 0.96 . ?
C7 H7C 0.96 . ?
C8 C13 1.388(8) . ?
C8 C9 1.394(8) . ?
C9 C10 1.389(9) . ?
C9 H9 0.93 . ?
C10 C11 1.368(11) . ?
C10 H10 0.93 . ?
C11 C12 1.380(11) . ?
C11 H11 0.93 . ?
C12 C13 1.384(9) . ?
C12 H12 0.93 . ?
C14 H14A 0.96 . ?
C14 H14B 0.96 . ?
C14 H14C 0.96 . ?
C15 C16 1.501(10) . ?
C15 H15A 0.97 . ?
C15 H15B 0.97 . ?
C16 H16A 0.97 . ?
C16 H16B 0.97 . ?
C17 C22 1.390(9) . ?
C17 C18 1.401(10) . ?
C18 C19 1.346(11) . ?
C18 H18 0.93 . ?
C19 C20 1.351(14) . ?
C19 H19 0.93 . ?
C20 C21 1.346(14) . ?
C20 H20 0.93 . ?
C21 C22 1.411(12) . ?
C21 H21 0.93 . ?
C23 H23A 0.96 . ?
C23 H23B 0.96 . ?
C23 H23C 0.96 . ?
C24 C25 1.387(8) . ?
C24 C29 1.397(8) . ?
C25 C26 1.385(9) . ?
C25 H25 0.93 . ?
C26 C27 1.355(12) . ?
C26 H26 0.93 . ?
C27 C28 1.383(10) . ?
C27 H27 0.93 . ?
C28 C29 1.398(8) . ?
C28 H28 0.93 . ?
C30 H30A 0.96 . ?
C30 H30B 0.96 . ?
C30 H30C 0.96 . ?
C31 C32 1.522(9) . ?
C31 H31A 0.97 . ?
C31 H31B 0.97 . ?
C32 H32A 0.97 . ?
C32 H32B 0.97 . ?
